data_4512482
loop_
_publ_author_name
'Kim, Young-Il'
'Paik, Younkee'
'Avdeev, Maxim'

_publ_section_title
;
 Intercalation Route to Complex Perovskites AM0.2Ta0.8O2.8N0.2(A = Sr, Ba;
 M = Li, Na): Neutron Diffraction and Nuclear Magnetic Resonance Study
;
_journal_issue 1
_journal_name_full 'Crystal Growth &amp; Design'
_journal_page_first 53
_journal_paper_doi 10.1021/cg500739s
_journal_volume 15
_journal_year 2015
_chemical_formula_sum 'Li0.19 N0.2 O2.8 Sr Ta0.81'
_chemical_formula_weight 282.59
_chemical_name_systematic ' ?'
_space_group_IT_number 140
_symmetry_cell_setting tetragonal
_symmetry_space_group_name_Hall '-I 4 2c'
_symmetry_space_group_name_H-M 'I 4/m c m'
_audit_creation_date 2014-05-09T10:10
_audit_creation_method 'from EXP file using GSAS2CIF'
_audit_update_record ' 2014-05-09T10:10  Initial CIF as created by GSAS2CIF'
_cell_angle_alpha 90.0
_cell_angle_beta 90.0
_cell_angle_gamma 90.0
_cell_formula_units_Z 4
_cell_length_a 5.67388(32)
_cell_length_b 5.67388
_cell_length_c 8.0431(8)
_cell_volume 258.93(3)
_computing_structure_refinement GSAS
_pd_block_id 2014-05-09T10:10|SLTON_phase1|||
_pd_phase_name I4/mcm
_refine_ls_goodness_of_fit_all 1.57
_refine_ls_matrix_type full
_refine_ls_number_parameters 31
_refine_ls_number_restraints 0
_refine_ls_shift/su_max 0.03
_refine_ls_shift/su_mean 0.00
_cod_data_source_file cg500739s_si_002.cif
_cod_data_source_block SLTON_phase_1
_cod_depositor_comments
;
The following automatic conversions were performed:

'_geom_bond_publ_flag' value 'N' changed to 'n' according to
/home/saulius/struct/COD-crude-data--automatic-downloads/rss-feeds/ACS/lib/dictionaries/cif_core.dic
dictionary named 'cif_core.dic' version 2.4.2 from 2011-04-26 (118
times).

'_geom_angle_publ_flag' value 'N' changed to 'n' according
to
/home/saulius/struct/COD-crude-data--automatic-downloads/rss-feeds/ACS/lib/dictionaries/cif_core.dic
dictionary named 'cif_core.dic' version 2.4.2 from 2011-04-26 (792
times).

Automatic conversion script
Id: cif_fix_values 2935 2014-11-11 08:27:57Z andrius 

 Adding full bibliography for 4512482--4512485.cif.
;
_cod_original_cell_volume 258.931(16)
_cod_original_formula_sum 'Li0.19 N0.20 O2.80 Sr Ta0.81'
_cod_database_code 4512482

loop_
_symmetry_equiv_pos_site_id
_symmetry_equiv_pos_as_xyz
1 +x,+y,+z
2 -y,+x,+z
3 -x,-y,+z
4 +y,-x,+z
5 -x,+y,+z+1/2
6 -y,-x,+z+1/2
7 +x,-y,+z+1/2
8 +y,+x,+z+1/2
-1 -x,-y,-z
-2 +y,-x,-z
-3 +x,+y,-z
-4 -y,+x,-z
-5 +x,-y,-z+1/2
-6 +y,+x,-z+1/2
-7 -x,+y,-z+1/2
-8 -y,-x,-z+1/2
101 +x+1/2,+y+1/2,+z+1/2
102 -y+1/2,+x+1/2,+z+1/2
103 -x+1/2,-y+1/2,+z+1/2
104 +y+1/2,-x+1/2,+z+1/2
105 -x+1/2,+y+1/2,+z
106 -y+1/2,-x+1/2,+z
107 +x+1/2,-y+1/2,+z
108 +y+1/2,+x+1/2,+z
-101 -x+1/2,-y+1/2,-z+1/2
-102 +y+1/2,-x+1/2,-z+1/2
-103 +x+1/2,+y+1/2,-z+1/2
-104 -y+1/2,+x+1/2,-z+1/2
-105 +x+1/2,-y+1/2,-z
-106 +y+1/2,+x+1/2,-z
-107 -x+1/2,+y+1/2,-z
-108 -y+1/2,-x+1/2,-z

loop_
_atom_site_type_symbol
_atom_site_label
_atom_site_fract_x
_atom_site_fract_y
_atom_site_fract_z
_atom_site_occupancy
_atom_site_thermal_displace_type
_atom_site_U_iso_or_equiv
_atom_site_symmetry_multiplicity
Sr Sr 0.0 0.5 0.25 1.0 Uiso 0.01649(31) 4
Ta Ta 0.0 0.0 0.0 0.8070(35) Uiso 0.0025(4) 4
Li Li 0.0 0.0 0.0 0.1930(35) Uiso 0.0025(4) 4
O O1 0.0 0.0 0.25 0.842(32) Uiso 0.02180(26) 4
N N1 0.0 0.0 0.25 0.158(32) Uiso 0.02180(26) 4
O O2 0.77256(29) 0.27256(29) 0.0 0.979(16) Uiso 0.02180(26) 8
N N2 0.77256(29) 0.27256(29) 0.0 0.021(16) Uiso 0.02180(26) 8

loop_
_atom_type_symbol
_atom_type_number_in_cell
Sr 4.0
Ta 3.228
Li 0.772
O 11.2
N 0.8

loop_
_geom_angle_atom_site_label_1
_geom_angle_atom_site_label_2
_geom_angle_atom_site_label_3
_geom_angle
_geom_angle_site_symmetry_1
_geom_angle_site_symmetry_3
_geom_angle_publ_flag
Sr Sr Sr 90.0 2_555 2_565 n
Sr Sr Sr 90.0 2_555 2_655 n
Sr Sr Sr 180.0 2_555 2_665 n
Sr Sr Sr 90.0 2_555 5_554 n
Sr Sr Sr 90.0 2_555 5_555 n
Sr Sr Ta 54.7676(16) 2_555 1_555 n
Sr Sr Ta 125.2324(16) 2_555 1_565 n
Sr Sr Ta 54.7676(16) 2_555 5_555 n
Sr Sr Ta 125.2324(16) 2_555 5_565 n
Sr Sr Ta 54.7676(16) 2_555 101_455 n
Sr Sr Ta 125.2324(16) 2_555 101_555 n
Sr Sr Ta 54.7676(16) 2_555 105_453 n
Sr Sr Ta 125.2324(16) 2_555 105_553 n
Sr Sr Li 54.7676(16) 2_555 1_555 n
Sr Sr Li 125.2324(16) 2_555 1_565 n
Sr Sr Li 54.7676(16) 2_555 5_555 n
Sr Sr Li 125.2324(16) 2_555 5_565 n
Sr Sr Li 54.7676(16) 2_555 101_455 n
Sr Sr Li 125.2324(16) 2_555 101_555 n
Sr Sr Li 54.7676(16) 2_555 105_453 n
Sr Sr Li 125.2324(16) 2_555 105_553 n
Sr Sr O1 45.0 2_555 1_555 n
Sr Sr O1 135.0 2_555 1_565 n
Sr Sr O1 45.0 2_555 105_453 n
Sr Sr Sr 180.0 2_565 2_655 n
Sr Sr Sr 90.0 2_565 2_665 n
Sr Sr Sr 90.0 2_565 5_554 n
Sr Sr Sr 90.0 2_565 5_555 n
Sr Sr Ta 125.2324(16) 2_565 1_555 n
Sr Sr Ta 54.7676(16) 2_565 1_565 n
Sr Sr Ta 125.2324(16) 2_565 5_555 n
Sr Sr Ta 54.7676(16) 2_565 5_565 n
Sr Sr Ta 54.7676(16) 2_565 101_455 n
Sr Sr Ta 125.2324(16) 2_565 101_555 n
Sr Sr Ta 54.7676(16) 2_565 105_453 n
Sr Sr Ta 125.2324(16) 2_565 105_553 n
Sr Sr Li 125.2324(16) 2_565 1_555 n
Sr Sr Li 54.7676(16) 2_565 1_565 n
Sr Sr Li 125.2324(16) 2_565 5_555 n
Sr Sr Li 54.7676(16) 2_565 5_565 n
Sr Sr Li 54.7676(16) 2_565 101_455 n
Sr Sr Li 125.2324(16) 2_565 101_555 n
Sr Sr Li 54.7676(16) 2_565 105_453 n
Sr Sr Li 125.2324(16) 2_565 105_553 n
Sr Sr O1 135.0 2_565 1_555 n
Sr Sr O1 45.0 2_565 1_565 n
Sr Sr O1 45.0 2_565 105_453 n
Sr Sr Sr 90.0 2_655 2_665 n
Sr Sr Sr 90.0 2_655 5_554 n
Sr Sr Sr 90.0 2_655 5_555 n
Sr Sr Ta 54.7676(16) 2_655 1_555 n
Sr Sr Ta 125.2324(16) 2_655 1_565 n
Sr Sr Ta 54.7676(16) 2_655 5_555 n
Sr Sr Ta 125.2324(16) 2_655 5_565 n
Sr Sr Ta 125.2324(16) 2_655 101_455 n
Sr Sr Ta 54.7676(16) 2_655 101_555 n
Sr Sr Ta 125.2324(16) 2_655 105_453 n
Sr Sr Ta 54.7676(16) 2_655 105_553 n
Sr Sr Li 54.7676(16) 2_655 1_555 n
Sr Sr Li 125.2324(16) 2_655 1_565 n
Sr Sr Li 54.7676(16) 2_655 5_555 n
Sr Sr Li 125.2324(16) 2_655 5_565 n
Sr Sr Li 125.2324(16) 2_655 101_455 n
Sr Sr Li 54.7676(16) 2_655 101_555 n
Sr Sr Li 125.2324(16) 2_655 105_453 n
Sr Sr Li 54.7676(16) 2_655 105_553 n
Sr Sr O1 45.0 2_655 1_555 n
Sr Sr O1 135.0 2_655 1_565 n
Sr Sr O1 135.0 2_655 105_453 n
Sr Sr Sr 90.0 2_665 5_554 n
Sr Sr Sr 90.0 2_665 5_555 n
Sr Sr Ta 125.2324(16) 2_665 1_555 n
Sr Sr Ta 54.7676(16) 2_665 1_565 n
Sr Sr Ta 125.2324(16) 2_665 5_555 n
Sr Sr Ta 54.7676(16) 2_665 5_565 n
Sr Sr Ta 125.2324(16) 2_665 101_455 n
Sr Sr Ta 54.7676(16) 2_665 101_555 n
Sr Sr Ta 125.2324(16) 2_665 105_453 n
Sr Sr Ta 54.7676(16) 2_665 105_553 n
Sr Sr Li 125.2324(16) 2_665 1_555 n
Sr Sr Li 54.7676(16) 2_665 1_565 n
Sr Sr Li 125.2324(16) 2_665 5_555 n
Sr Sr Li 54.7676(16) 2_665 5_565 n
Sr Sr Li 125.2324(16) 2_665 101_455 n
Sr Sr Li 54.7676(16) 2_665 101_555 n
Sr Sr Li 125.2324(16) 2_665 105_453 n
Sr Sr Li 54.7676(16) 2_665 105_553 n
Sr Sr O1 135.0 2_665 1_555 n
Sr Sr O1 45.0 2_665 1_565 n
Sr Sr O1 135.0 2_665 105_453 n
Sr Sr Sr 180.0 5_554 5_555 n
Sr Sr Ta 54.6717(31) 5_554 1_555 n
Sr Sr Ta 54.6717(31) 5_554 1_565 n
Sr Sr Ta 125.3283(31) 5_554 5_555 n
Sr Sr Ta 125.3283(31) 5_554 5_565 n
Sr Sr Ta 125.3283(31) 5_554 101_455 n
Sr Sr Ta 125.3283(31) 5_554 101_555 n
Sr Sr Ta 54.6717(31) 5_554 105_453 n
Sr Sr Ta 54.6717(31) 5_554 105_553 n
Sr Sr Li 54.6717(31) 5_554 1_555 n
Sr Sr Li 54.6717(31) 5_554 1_565 n
Sr Sr Li 125.3283(31) 5_554 5_555 n
Sr Sr Li 125.3283(31) 5_554 5_565 n
Sr Sr Li 125.3283(31) 5_554 101_455 n
Sr Sr Li 125.3283(31) 5_554 101_555 n
Sr Sr Li 54.6717(31) 5_554 105_453 n
Sr Sr Li 54.6717(31) 5_554 105_553 n
Sr Sr O1 90.0 5_554 1_555 n
Sr Sr O1 90.0 5_554 1_565 n
Sr Sr O1 90.0 5_554 105_453 n
Sr Sr Ta 125.3283(31) 5_555 1_555 n
Sr Sr Ta 125.3283(31) 5_555 1_565 n
Sr Sr Ta 54.6717(31) 5_555 5_555 n
Sr Sr Ta 54.6717(31) 5_555 5_565 n
Sr Sr Ta 54.6717(31) 5_555 101_455 n
Sr Sr Ta 54.6717(31) 5_555 101_555 n
Sr Sr Ta 125.3283(31) 5_555 105_453 n
Sr Sr Ta 125.3283(31) 5_555 105_553 n
Sr Sr Li 125.3283(31) 5_555 1_555 n
Sr Sr Li 125.3283(31) 5_555 1_565 n
Sr Sr Li 54.6717(31) 5_555 5_555 n
Sr Sr Li 54.6717(31) 5_555 5_565 n
Sr Sr Li 54.6717(31) 5_555 101_455 n
Sr Sr Li 54.6717(31) 5_555 101_555 n
Sr Sr Li 125.3283(31) 5_555 105_453 n
Sr Sr Li 125.3283(31) 5_555 105_553 n
Sr Sr O1 90.0 5_555 1_555 n
Sr Sr O1 90.0 5_555 1_565 n
Sr Sr O1 90.0 5_555 105_453 n
Ta Sr Ta 109.343(6) 1_555 1_565 n
Ta Sr Ta 70.657(6) 1_555 5_555 n
Ta Sr Ta 180.0 1_555 5_565 n
Ta Sr Ta 109.5352(31) 1_555 101_455 n
Ta Sr Ta 109.5352(31) 1_555 101_555 n
Ta Sr Ta 70.4648(31) 1_555 105_453 n
Ta Sr Ta 70.4648(31) 1_555 105_553 n
Ta Sr Li 0.0 1_555 1_555 n
Ta Sr Li 109.343(6) 1_555 1_565 n
Ta Sr Li 70.657(6) 1_555 5_555 n
Ta Sr Li 180.0 1_555 5_565 n
Ta Sr Li 109.5352(31) 1_555 101_455 n
Ta Sr Li 109.5352(31) 1_555 101_555 n
Ta Sr Li 70.4648(31) 1_555 105_453 n
Ta Sr Li 70.4648(31) 1_555 105_553 n
Ta Sr O1 35.3283(31) 1_555 1_555 n
Ta Sr O1 144.6717(31) 1_555 1_565 n
Ta Sr O1 90.0 1_555 105_453 n
Ta Sr Ta 180.0 1_565 5_555 n
Ta Sr Ta 70.657(6) 1_565 5_565 n
Ta Sr Ta 109.5352(31) 1_565 101_455 n
Ta Sr Ta 109.5352(31) 1_565 101_555 n
Ta Sr Ta 70.4648(31) 1_565 105_453 n
Ta Sr Ta 70.4648(31) 1_565 105_553 n
Ta Sr Li 109.343(6) 1_565 1_555 n
Ta Sr Li 0.0 1_565 1_565 n
Ta Sr Li 180.0 1_565 5_555 n
Ta Sr Li 70.657(6) 1_565 5_565 n
Ta Sr Li 109.5352(31) 1_565 101_455 n
Ta Sr Li 109.5352(31) 1_565 101_555 n
Ta Sr Li 70.4648(31) 1_565 105_453 n
Ta Sr Li 70.4648(31) 1_565 105_553 n
Ta Sr O1 144.6717(31) 1_565 1_555 n
Ta Sr O1 35.3283(31) 1_565 1_565 n
Ta Sr O1 90.0 1_565 105_453 n
Ta Sr Ta 109.343(6) 5_555 5_565 n
Ta Sr Ta 70.4648(31) 5_555 101_455 n
Ta Sr Ta 70.4648(31) 5_555 101_555 n
Ta Sr Ta 109.5352(31) 5_555 105_453 n
Ta Sr Ta 109.5352(31) 5_555 105_553 n
Ta Sr Li 70.657(6) 5_555 1_555 n
Ta Sr Li 180.0 5_555 1_565 n
Ta Sr Li 0.0 5_555 5_555 n
Ta Sr Li 109.343(6) 5_555 5_565 n
Ta Sr Li 70.4648(31) 5_555 101_455 n
Ta Sr Li 70.4648(31) 5_555 101_555 n
Ta Sr Li 109.5352(31) 5_555 105_453 n
Ta Sr Li 109.5352(31) 5_555 105_553 n
Ta Sr O1 35.3283(31) 5_555 1_555 n
Ta Sr O1 144.6717(31) 5_555 1_565 n
Ta Sr O1 90.0 5_555 105_453 n
Ta Sr Ta 70.4648(31) 5_565 101_455 n
Ta Sr Ta 70.4648(31) 5_565 101_555 n
Ta Sr Ta 109.5352(31) 5_565 105_453 n
Ta Sr Ta 109.5352(31) 5_565 105_553 n
Ta Sr Li 180.0 5_565 1_555 n
Ta Sr Li 70.657(6) 5_565 1_565 n
Ta Sr Li 109.343(6) 5_565 5_555 n
Ta Sr Li 0.0 5_565 5_565 n
Ta Sr Li 70.4648(31) 5_565 101_455 n
Ta Sr Li 70.4648(31) 5_565 101_555 n
Ta Sr Li 109.5352(31) 5_565 105_453 n
Ta Sr Li 109.5352(31) 5_565 105_553 n
Ta Sr O1 144.6717(31) 5_565 1_555 n
Ta Sr O1 35.3283(31) 5_565 1_565 n
Ta Sr O1 90.0 5_565 105_453 n
Ta Sr Ta 109.343(6) 101_455 101_555 n
Ta Sr Ta 70.657(6) 101_455 105_453 n
Ta Sr Ta 180.0 101_455 105_553 n
Ta Sr Li 109.5352(31) 101_455 1_555 n
Ta Sr Li 109.5352(31) 101_455 1_565 n
Ta Sr Li 70.4648(31) 101_455 5_555 n
Ta Sr Li 70.4648(31) 101_455 5_565 n
Ta Sr Li 0.0 101_455 101_455 n
Ta Sr Li 109.343(6) 101_455 101_555 n
Ta Sr Li 70.657(6) 101_455 105_453 n
Ta Sr Li 180.0 101_455 105_553 n
Ta Sr O1 90.0 101_455 1_555 n
Ta Sr O1 90.0 101_455 1_565 n
Ta Sr O1 35.3283(31) 101_455 105_453 n
Ta Sr Ta 180.0 101_555 105_453 n
Ta Sr Ta 70.657(6) 101_555 105_553 n
Ta Sr Li 109.5352(31) 101_555 1_555 n
Ta Sr Li 109.5352(31) 101_555 1_565 n
Ta Sr Li 70.4648(31) 101_555 5_555 n
Ta Sr Li 70.4648(31) 101_555 5_565 n
Ta Sr Li 109.343(6) 101_555 101_455 n
Ta Sr Li 0.0 101_555 101_555 n
Ta Sr Li 180.0 101_555 105_453 n
Ta Sr Li 70.657(6) 101_555 105_553 n
Ta Sr O1 90.0 101_555 1_555 n
Ta Sr O1 90.0 101_555 1_565 n
Ta Sr O1 144.6717(31) 101_555 105_453 n
Ta Sr Ta 109.343(6) 105_453 105_553 n
Ta Sr Li 70.4648(31) 105_453 1_555 n
Ta Sr Li 70.4648(31) 105_453 1_565 n
Ta Sr Li 109.5352(31) 105_453 5_555 n
Ta Sr Li 109.5352(31) 105_453 5_565 n
Ta Sr Li 70.657(6) 105_453 101_455 n
Ta Sr Li 180.0 105_453 101_555 n
Ta Sr Li 0.0 105_453 105_453 n
Ta Sr Li 109.343(6) 105_453 105_553 n
Ta Sr O1 90.0 105_453 1_555 n
Ta Sr O1 90.0 105_453 1_565 n
Ta Sr O1 35.3283(31) 105_453 105_453 n
Ta Sr Li 70.4648(31) 105_553 1_555 n
Ta Sr Li 70.4648(31) 105_553 1_565 n
Ta Sr Li 109.5352(31) 105_553 5_555 n
Ta Sr Li 109.5352(31) 105_553 5_565 n
Ta Sr Li 180.0 105_553 101_455 n
Ta Sr Li 70.657(6) 105_553 101_555 n
Ta Sr Li 109.343(6) 105_553 105_453 n
Ta Sr Li 0.0 105_553 105_553 n
Ta Sr O1 90.0 105_553 1_555 n
Ta Sr O1 90.0 105_553 1_565 n
Ta Sr O1 144.6717(31) 105_553 105_453 n
Li Sr Li 109.343(6) 1_555 1_565 n
Li Sr Li 70.657(6) 1_555 5_555 n
Li Sr Li 180.0 1_555 5_565 n
Li Sr Li 109.5352(31) 1_555 101_455 n
Li Sr Li 109.5352(31) 1_555 101_555 n
Li Sr Li 70.4648(31) 1_555 105_453 n
Li Sr Li 70.4648(31) 1_555 105_553 n
Li Sr O1 35.3283(31) 1_555 1_555 n
Li Sr O1 144.6717(31) 1_555 1_565 n
Li Sr O1 90.0 1_555 105_453 n
Li Sr Li 180.0 1_565 5_555 n
Li Sr Li 70.657(6) 1_565 5_565 n
Li Sr Li 109.5352(31) 1_565 101_455 n
Li Sr Li 109.5352(31) 1_565 101_555 n
Li Sr Li 70.4648(31) 1_565 105_453 n
Li Sr Li 70.4648(31) 1_565 105_553 n
Li Sr O1 144.6717(31) 1_565 1_555 n
Li Sr O1 35.3283(31) 1_565 1_565 n
Li Sr O1 90.0 1_565 105_453 n
Li Sr Li 109.343(6) 5_555 5_565 n
Li Sr Li 70.4648(31) 5_555 101_455 n
Li Sr Li 70.4648(31) 5_555 101_555 n
Li Sr Li 109.5352(31) 5_555 105_453 n
Li Sr Li 109.5352(31) 5_555 105_553 n
Li Sr O1 35.3283(31) 5_555 1_555 n
Li Sr O1 144.6717(31) 5_555 1_565 n
Li Sr O1 90.0 5_555 105_453 n
Li Sr Li 70.4648(31) 5_565 101_455 n
Li Sr Li 70.4648(31) 5_565 101_555 n
Li Sr Li 109.5352(31) 5_565 105_453 n
Li Sr Li 109.5352(31) 5_565 105_553 n
Li Sr O1 144.6717(31) 5_565 1_555 n
Li Sr O1 35.3283(31) 5_565 1_565 n
Li Sr O1 90.0 5_565 105_453 n
Li Sr Li 109.343(6) 101_455 101_555 n
Li Sr Li 70.657(6) 101_455 105_453 n
Li Sr Li 180.0 101_455 105_553 n
Li Sr O1 90.0 101_455 1_555 n
Li Sr O1 90.0 101_455 1_565 n
Li Sr O1 35.3283(31) 101_455 105_453 n
Li Sr Li 180.0 101_555 105_453 n
Li Sr Li 70.657(6) 101_555 105_553 n
Li Sr O1 90.0 101_555 1_555 n
Li Sr O1 90.0 101_555 1_565 n
Li Sr O1 144.6717(31) 101_555 105_453 n
Li Sr Li 109.343(6) 105_453 105_553 n
Li Sr O1 90.0 105_453 1_555 n
Li Sr O1 90.0 105_453 1_565 n
Li Sr O1 35.3283(31) 105_453 105_453 n
Li Sr O1 90.0 105_553 1_555 n
Li Sr O1 90.0 105_553 1_565 n
Li Sr O1 144.6717(31) 105_553 105_453 n
O1 Sr O1 180.0 1_555 1_565 n
O1 Sr O1 90.0 1_555 105_453 n
O1 Sr O1 90.0 1_565 105_453 n
Sr Ta Sr 109.343(6) 1_545 1_555 n
Sr Ta Sr 70.4648(31) 1_545 2_555 n
Sr Ta Sr 70.4648(31) 1_545 2_655 n
Sr Ta Sr 70.657(6) 1_545 5_544 n
Sr Ta Sr 180.0 1_545 5_554 n
Sr Ta Sr 109.5352(31) 1_545 6_554 n
Sr Ta Sr 109.5352(31) 1_545 6_654 n
Sr Ta O1 54.6717(31) 1_545 1_555 n
Sr Ta O1 125.3283(31) 1_545 5_554 n
Sr Ta N1 54.6717(31) 1_545 1_555 n
Sr Ta N1 125.3283(31) 1_545 5_554 n
Sr Ta O2 128.79(4) 1_545 1_455 n
Sr Ta O2 58.49(5) 1_545 2_545 n
Sr Ta O2 51.21(4) 1_545 3_655 n
Sr Ta O2 121.51(5) 1_545 4_565 n
Sr Ta N2 128.79(4) 1_545 1_455 n
Sr Ta N2 58.49(5) 1_545 2_545 n
Sr Ta N2 51.21(4) 1_545 3_655 n
Sr Ta N2 121.51(5) 1_545 4_565 n
Sr Ta Sr 70.4648(31) 1_555 2_555 n
Sr Ta Sr 70.4648(31) 1_555 2_655 n
Sr Ta Sr 180.0 1_555 5_544 n
Sr Ta Sr 70.657(6) 1_555 5_554 n
Sr Ta Sr 109.5352(31) 1_555 6_554 n
Sr Ta Sr 109.5352(31) 1_555 6_654 n
Sr Ta O1 54.6717(31) 1_555 1_555 n
Sr Ta O1 125.3283(31) 1_555 5_554 n
Sr Ta N1 54.6717(31) 1_555 1_555 n
Sr Ta N1 125.3283(31) 1_555 5_554 n
Sr Ta O2 51.21(4) 1_555 1_455 n
Sr Ta O2 121.51(5) 1_555 2_545 n
Sr Ta O2 128.79(4) 1_555 3_655 n
Sr Ta O2 58.49(5) 1_555 4_565 n
Sr Ta N2 51.21(4) 1_555 1_455 n
Sr Ta N2 121.51(5) 1_555 2_545 n
Sr Ta N2 128.79(4) 1_555 3_655 n
Sr Ta N2 58.49(5) 1_555 4_565 n
Sr Ta Sr 109.343(6) 2_555 2_655 n
Sr Ta Sr 109.5352(31) 2_555 5_544 n
Sr Ta Sr 109.5352(31) 2_555 5_554 n
Sr Ta Sr 70.657(6) 2_555 6_554 n
Sr Ta Sr 180.0 2_555 6_654 n
Sr Ta O1 54.6717(31) 2_555 1_555 n
Sr Ta O1 125.3283(31) 2_555 5_554 n
Sr Ta N1 54.6717(31) 2_555 1_555 n
Sr Ta N1 125.3283(31) 2_555 5_554 n
Sr Ta O2 58.49(5) 2_555 1_455 n
Sr Ta O2 51.21(4) 2_555 2_545 n
Sr Ta O2 121.51(5) 2_555 3_655 n
Sr Ta O2 128.79(4) 2_555 4_565 n
Sr Ta N2 58.49(5) 2_555 1_455 n
Sr Ta N2 51.21(4) 2_555 2_545 n
Sr Ta N2 121.51(5) 2_555 3_655 n
Sr Ta N2 128.79(4) 2_555 4_565 n
Sr Ta Sr 109.5352(31) 2_655 5_544 n
Sr Ta Sr 109.5352(31) 2_655 5_554 n
Sr Ta Sr 180.0 2_655 6_554 n
Sr Ta Sr 70.657(6) 2_655 6_654 n
Sr Ta O1 54.6717(31) 2_655 1_555 n
Sr Ta O1 125.3283(31) 2_655 5_554 n
Sr Ta N1 54.6717(31) 2_655 1_555 n
Sr Ta N1 125.3283(31) 2_655 5_554 n
Sr Ta O2 121.51(5) 2_655 1_455 n
Sr Ta O2 128.79(4) 2_655 2_545 n
Sr Ta O2 58.49(5) 2_655 3_655 n
Sr Ta O2 51.21(4) 2_655 4_565 n
Sr Ta N2 121.51(5) 2_655 1_455 n
Sr Ta N2 128.79(4) 2_655 2_545 n
Sr Ta N2 58.49(5) 2_655 3_655 n
Sr Ta N2 51.21(4) 2_655 4_565 n
Sr Ta Sr 109.343(6) 5_544 5_554 n
Sr Ta Sr 70.4648(31) 5_544 6_554 n
Sr Ta Sr 70.4648(31) 5_544 6_654 n
Sr Ta O1 125.3283(31) 5_544 1_555 n
Sr Ta O1 54.6717(31) 5_544 5_554 n
Sr Ta N1 125.3283(31) 5_544 1_555 n
Sr Ta N1 54.6717(31) 5_544 5_554 n
Sr Ta O2 128.79(4) 5_544 1_455 n
Sr Ta O2 58.49(5) 5_544 2_545 n
Sr Ta O2 51.21(4) 5_544 3_655 n
Sr Ta O2 121.51(5) 5_544 4_565 n
Sr Ta N2 128.79(4) 5_544 1_455 n
Sr Ta N2 58.49(5) 5_544 2_545 n
Sr Ta N2 51.21(4) 5_544 3_655 n
Sr Ta N2 121.51(5) 5_544 4_565 n
Sr Ta Sr 70.4648(31) 5_554 6_554 n
Sr Ta Sr 70.4648(31) 5_554 6_654 n
Sr Ta O1 125.3283(31) 5_554 1_555 n
Sr Ta O1 54.6717(31) 5_554 5_554 n
Sr Ta N1 125.3283(31) 5_554 1_555 n
Sr Ta N1 54.6717(31) 5_554 5_554 n
Sr Ta O2 51.21(4) 5_554 1_455 n
Sr Ta O2 121.51(5) 5_554 2_545 n
Sr Ta O2 128.79(4) 5_554 3_655 n
Sr Ta O2 58.49(5) 5_554 4_565 n
Sr Ta N2 51.21(4) 5_554 1_455 n
Sr Ta N2 121.51(5) 5_554 2_545 n
Sr Ta N2 128.79(4) 5_554 3_655 n
Sr Ta N2 58.49(5) 5_554 4_565 n
Sr Ta Sr 109.343(6) 6_554 6_654 n
Sr Ta O1 125.3283(31) 6_554 1_555 n
Sr Ta O1 54.6717(31) 6_554 5_554 n
Sr Ta N1 125.3283(31) 6_554 1_555 n
Sr Ta N1 54.6717(31) 6_554 5_554 n
Sr Ta O2 58.49(5) 6_554 1_455 n
Sr Ta O2 51.21(4) 6_554 2_545 n
Sr Ta O2 121.51(5) 6_554 3_655 n
Sr Ta O2 128.79(4) 6_554 4_565 n
Sr Ta N2 58.49(5) 6_554 1_455 n
Sr Ta N2 51.21(4) 6_554 2_545 n
Sr Ta N2 121.51(5) 6_554 3_655 n
Sr Ta N2 128.79(4) 6_554 4_565 n
Sr Ta O1 125.3283(31) 6_654 1_555 n
Sr Ta O1 54.6717(31) 6_654 5_554 n
Sr Ta N1 125.3283(31) 6_654 1_555 n
Sr Ta N1 54.6717(31) 6_654 5_554 n
Sr Ta O2 121.51(5) 6_654 1_455 n
Sr Ta O2 128.79(4) 6_654 2_545 n
Sr Ta O2 58.49(5) 6_654 3_655 n
Sr Ta O2 51.21(4) 6_654 4_565 n
Sr Ta N2 121.51(5) 6_654 1_455 n
Sr Ta N2 128.79(4) 6_654 2_545 n
Sr Ta N2 58.49(5) 6_654 3_655 n
Sr Ta N2 51.21(4) 6_654 4_565 n
O1 Ta O1 180.0 1_555 5_554 n
O1 Ta N1 0.0 1_555 1_555 n
O1 Ta N1 180.0 1_555 5_554 n
O1 Ta O2 90.0 1_555 1_455 n
O1 Ta O2 90.0 1_555 2_545 n
O1 Ta O2 90.0 1_555 3_655 n
O1 Ta O2 90.0 1_555 4_565 n
O1 Ta N2 90.0 1_555 1_455 n
O1 Ta N2 90.0 1_555 2_545 n
O1 Ta N2 90.0 1_555 3_655 n
O1 Ta N2 90.0 1_555 4_565 n
O1 Ta N1 180.0 5_554 1_555 n
O1 Ta N1 0.0 5_554 5_554 n
O1 Ta O2 90.0 5_554 1_455 n
O1 Ta O2 90.0 5_554 2_545 n
O1 Ta O2 90.0 5_554 3_655 n
O1 Ta O2 90.0 5_554 4_565 n
O1 Ta N2 90.0 5_554 1_455 n
O1 Ta N2 90.0 5_554 2_545 n
O1 Ta N2 90.0 5_554 3_655 n
O1 Ta N2 90.0 5_554 4_565 n
N1 Ta N1 180.0 1_555 5_554 n
N1 Ta O2 90.0 1_555 1_455 n
N1 Ta O2 90.0 1_555 2_545 n
N1 Ta O2 90.0 1_555 3_655 n
N1 Ta O2 90.0 1_555 4_565 n
N1 Ta N2 90.0 1_555 1_455 n
N1 Ta N2 90.0 1_555 2_545 n
N1 Ta N2 90.0 1_555 3_655 n
N1 Ta N2 90.0 1_555 4_565 n
N1 Ta O2 90.0 5_554 1_455 n
N1 Ta O2 90.0 5_554 2_545 n
N1 Ta O2 90.0 5_554 3_655 n
N1 Ta O2 90.0 5_554 4_565 n
N1 Ta N2 90.0 5_554 1_455 n
N1 Ta N2 90.0 5_554 2_545 n
N1 Ta N2 90.0 5_554 3_655 n
N1 Ta N2 90.0 5_554 4_565 n
O2 Ta O2 90.0 1_455 2_545 n
O2 Ta O2 180.0 1_455 3_655 n
O2 Ta O2 90.0 1_455 4_565 n
O2 Ta N2 0.0 1_455 1_455 n
O2 Ta N2 90.0 1_455 2_545 n
O2 Ta N2 180.0 1_455 3_655 n
O2 Ta N2 90.0 1_455 4_565 n
O2 Ta O2 90.0 2_545 3_655 n
O2 Ta O2 180.0 2_545 4_565 n
O2 Ta N2 90.0 2_545 1_455 n
O2 Ta N2 0.0 2_545 2_545 n
O2 Ta N2 90.0 2_545 3_655 n
O2 Ta N2 180.0 2_545 4_565 n
O2 Ta O2 90.0 3_655 4_565 n
O2 Ta N2 180.0 3_655 1_455 n
O2 Ta N2 90.0 3_655 2_545 n
O2 Ta N2 0.0 3_655 3_655 n
O2 Ta N2 90.0 3_655 4_565 n
O2 Ta N2 90.0 4_565 1_455 n
O2 Ta N2 180.0 4_565 2_545 n
O2 Ta N2 90.0 4_565 3_655 n
O2 Ta N2 0.0 4_565 4_565 n
N2 Ta N2 90.0 1_455 2_545 n
N2 Ta N2 180.0 1_455 3_655 n
N2 Ta N2 90.0 1_455 4_565 n
N2 Ta N2 90.0 2_545 3_655 n
N2 Ta N2 180.0 2_545 4_565 n
N2 Ta N2 90.0 3_655 4_565 n
Sr Li Sr 109.343(6) 1_545 1_555 n
Sr Li Sr 70.4648(31) 1_545 2_555 n
Sr Li Sr 70.4648(31) 1_545 2_655 n
Sr Li Sr 70.657(6) 1_545 5_544 n
Sr Li Sr 180.0 1_545 5_554 n
Sr Li Sr 109.5352(31) 1_545 6_554 n
Sr Li Sr 109.5352(31) 1_545 6_654 n
Sr Li O1 54.6717(31) 1_545 1_555 n
Sr Li O1 125.3283(31) 1_545 5_554 n
Sr Li N1 54.6717(31) 1_545 1_555 n
Sr Li N1 125.3283(31) 1_545 5_554 n
Sr Li O2 128.79(4) 1_545 1_455 n
Sr Li O2 58.49(5) 1_545 2_545 n
Sr Li O2 51.21(4) 1_545 3_655 n
Sr Li O2 121.51(5) 1_545 4_565 n
Sr Li N2 128.79(4) 1_545 1_455 n
Sr Li N2 58.49(5) 1_545 2_545 n
Sr Li N2 51.21(4) 1_545 3_655 n
Sr Li N2 121.51(5) 1_545 4_565 n
Sr Li Sr 70.4648(31) 1_555 2_555 n
Sr Li Sr 70.4648(31) 1_555 2_655 n
Sr Li Sr 180.0 1_555 5_544 n
Sr Li Sr 70.657(6) 1_555 5_554 n
Sr Li Sr 109.5352(31) 1_555 6_554 n
Sr Li Sr 109.5352(31) 1_555 6_654 n
Sr Li O1 54.6717(31) 1_555 1_555 n
Sr Li O1 125.3283(31) 1_555 5_554 n
Sr Li N1 54.6717(31) 1_555 1_555 n
Sr Li N1 125.3283(31) 1_555 5_554 n
Sr Li O2 51.21(4) 1_555 1_455 n
Sr Li O2 121.51(5) 1_555 2_545 n
Sr Li O2 128.79(4) 1_555 3_655 n
Sr Li O2 58.49(5) 1_555 4_565 n
Sr Li N2 51.21(4) 1_555 1_455 n
Sr Li N2 121.51(5) 1_555 2_545 n
Sr Li N2 128.79(4) 1_555 3_655 n
Sr Li N2 58.49(5) 1_555 4_565 n
Sr Li Sr 109.343(6) 2_555 2_655 n
Sr Li Sr 109.5352(31) 2_555 5_544 n
Sr Li Sr 109.5352(31) 2_555 5_554 n
Sr Li Sr 70.657(6) 2_555 6_554 n
Sr Li Sr 180.0 2_555 6_654 n
Sr Li O1 54.6717(31) 2_555 1_555 n
Sr Li O1 125.3283(31) 2_555 5_554 n
Sr Li N1 54.6717(31) 2_555 1_555 n
Sr Li N1 125.3283(31) 2_555 5_554 n
Sr Li O2 58.49(5) 2_555 1_455 n
Sr Li O2 51.21(4) 2_555 2_545 n
Sr Li O2 121.51(5) 2_555 3_655 n
Sr Li O2 128.79(4) 2_555 4_565 n
Sr Li N2 58.49(5) 2_555 1_455 n
Sr Li N2 51.21(4) 2_555 2_545 n
Sr Li N2 121.51(5) 2_555 3_655 n
Sr Li N2 128.79(4) 2_555 4_565 n
Sr Li Sr 109.5352(31) 2_655 5_544 n
Sr Li Sr 109.5352(31) 2_655 5_554 n
Sr Li Sr 180.0 2_655 6_554 n
Sr Li Sr 70.657(6) 2_655 6_654 n
Sr Li O1 54.6717(31) 2_655 1_555 n
Sr Li O1 125.3283(31) 2_655 5_554 n
Sr Li N1 54.6717(31) 2_655 1_555 n
Sr Li N1 125.3283(31) 2_655 5_554 n
Sr Li O2 121.51(5) 2_655 1_455 n
Sr Li O2 128.79(4) 2_655 2_545 n
Sr Li O2 58.49(5) 2_655 3_655 n
Sr Li O2 51.21(4) 2_655 4_565 n
Sr Li N2 121.51(5) 2_655 1_455 n
Sr Li N2 128.79(4) 2_655 2_545 n
Sr Li N2 58.49(5) 2_655 3_655 n
Sr Li N2 51.21(4) 2_655 4_565 n
Sr Li Sr 109.343(6) 5_544 5_554 n
Sr Li Sr 70.4648(31) 5_544 6_554 n
Sr Li Sr 70.4648(31) 5_544 6_654 n
Sr Li O1 125.3283(31) 5_544 1_555 n
Sr Li O1 54.6717(31) 5_544 5_554 n
Sr Li N1 125.3283(31) 5_544 1_555 n
Sr Li N1 54.6717(31) 5_544 5_554 n
Sr Li O2 128.79(4) 5_544 1_455 n
Sr Li O2 58.49(5) 5_544 2_545 n
Sr Li O2 51.21(4) 5_544 3_655 n
Sr Li O2 121.51(5) 5_544 4_565 n
Sr Li N2 128.79(4) 5_544 1_455 n
Sr Li N2 58.49(5) 5_544 2_545 n
Sr Li N2 51.21(4) 5_544 3_655 n
Sr Li N2 121.51(5) 5_544 4_565 n
Sr Li Sr 70.4648(31) 5_554 6_554 n
Sr Li Sr 70.4648(31) 5_554 6_654 n
Sr Li O1 125.3283(31) 5_554 1_555 n
Sr Li O1 54.6717(31) 5_554 5_554 n
Sr Li N1 125.3283(31) 5_554 1_555 n
Sr Li N1 54.6717(31) 5_554 5_554 n
Sr Li O2 51.21(4) 5_554 1_455 n
Sr Li O2 121.51(5) 5_554 2_545 n
Sr Li O2 128.79(4) 5_554 3_655 n
Sr Li O2 58.49(5) 5_554 4_565 n
Sr Li N2 51.21(4) 5_554 1_455 n
Sr Li N2 121.51(5) 5_554 2_545 n
Sr Li N2 128.79(4) 5_554 3_655 n
Sr Li N2 58.49(5) 5_554 4_565 n
Sr Li Sr 109.343(6) 6_554 6_654 n
Sr Li O1 125.3283(31) 6_554 1_555 n
Sr Li O1 54.6717(31) 6_554 5_554 n
Sr Li N1 125.3283(31) 6_554 1_555 n
Sr Li N1 54.6717(31) 6_554 5_554 n
Sr Li O2 58.49(5) 6_554 1_455 n
Sr Li O2 51.21(4) 6_554 2_545 n
Sr Li O2 121.51(5) 6_554 3_655 n
Sr Li O2 128.79(4) 6_554 4_565 n
Sr Li N2 58.49(5) 6_554 1_455 n
Sr Li N2 51.21(4) 6_554 2_545 n
Sr Li N2 121.51(5) 6_554 3_655 n
Sr Li N2 128.79(4) 6_554 4_565 n
Sr Li O1 125.3283(31) 6_654 1_555 n
Sr Li O1 54.6717(31) 6_654 5_554 n
Sr Li N1 125.3283(31) 6_654 1_555 n
Sr Li N1 54.6717(31) 6_654 5_554 n
Sr Li O2 121.51(5) 6_654 1_455 n
Sr Li O2 128.79(4) 6_654 2_545 n
Sr Li O2 58.49(5) 6_654 3_655 n
Sr Li O2 51.21(4) 6_654 4_565 n
Sr Li N2 121.51(5) 6_654 1_455 n
Sr Li N2 128.79(4) 6_654 2_545 n
Sr Li N2 58.49(5) 6_654 3_655 n
Sr Li N2 51.21(4) 6_654 4_565 n
O1 Li O1 180.0 1_555 5_554 n
O1 Li N1 0.0 1_555 1_555 n
O1 Li N1 180.0 1_555 5_554 n
O1 Li O2 90.0 1_555 1_455 n
O1 Li O2 90.0 1_555 2_545 n
O1 Li O2 90.0 1_555 3_655 n
O1 Li O2 90.0 1_555 4_565 n
O1 Li N2 90.0 1_555 1_455 n
O1 Li N2 90.0 1_555 2_545 n
O1 Li N2 90.0 1_555 3_655 n
O1 Li N2 90.0 1_555 4_565 n
O1 Li N1 180.0 5_554 1_555 n
O1 Li N1 0.0 5_554 5_554 n
O1 Li O2 90.0 5_554 1_455 n
O1 Li O2 90.0 5_554 2_545 n
O1 Li O2 90.0 5_554 3_655 n
O1 Li O2 90.0 5_554 4_565 n
O1 Li N2 90.0 5_554 1_455 n
O1 Li N2 90.0 5_554 2_545 n
O1 Li N2 90.0 5_554 3_655 n
O1 Li N2 90.0 5_554 4_565 n
N1 Li N1 180.0 1_555 5_554 n
N1 Li O2 90.0 1_555 1_455 n
N1 Li O2 90.0 1_555 2_545 n
N1 Li O2 90.0 1_555 3_655 n
N1 Li O2 90.0 1_555 4_565 n
N1 Li N2 90.0 1_555 1_455 n
N1 Li N2 90.0 1_555 2_545 n
N1 Li N2 90.0 1_555 3_655 n
N1 Li N2 90.0 1_555 4_565 n
N1 Li O2 90.0 5_554 1_455 n
N1 Li O2 90.0 5_554 2_545 n
N1 Li O2 90.0 5_554 3_655 n
N1 Li O2 90.0 5_554 4_565 n
N1 Li N2 90.0 5_554 1_455 n
N1 Li N2 90.0 5_554 2_545 n
N1 Li N2 90.0 5_554 3_655 n
N1 Li N2 90.0 5_554 4_565 n
O2 Li O2 90.0 1_455 2_545 n
O2 Li O2 180.0 1_455 3_655 n
O2 Li O2 90.0 1_455 4_565 n
O2 Li N2 0.0 1_455 1_455 n
O2 Li N2 90.0 1_455 2_545 n
O2 Li N2 180.0 1_455 3_655 n
O2 Li N2 90.0 1_455 4_565 n
O2 Li O2 90.0 2_545 3_655 n
O2 Li O2 180.0 2_545 4_565 n
O2 Li N2 90.0 2_545 1_455 n
O2 Li N2 0.0 2_545 2_545 n
O2 Li N2 90.0 2_545 3_655 n
O2 Li N2 180.0 2_545 4_565 n
O2 Li O2 90.0 3_655 4_565 n
O2 Li N2 180.0 3_655 1_455 n
O2 Li N2 90.0 3_655 2_545 n
O2 Li N2 0.0 3_655 3_655 n
O2 Li N2 90.0 3_655 4_565 n
O2 Li N2 90.0 4_565 1_455 n
O2 Li N2 180.0 4_565 2_545 n
O2 Li N2 90.0 4_565 3_655 n
O2 Li N2 0.0 4_565 4_565 n
N2 Li N2 90.0 1_455 2_545 n
N2 Li N2 180.0 1_455 3_655 n
N2 Li N2 90.0 1_455 4_565 n
N2 Li N2 90.0 2_545 3_655 n
N2 Li N2 180.0 2_545 4_565 n
N2 Li N2 90.0 3_655 4_565 n
Sr O1 Sr 180.0 1_545 1_555 n
Sr O1 Sr 90.0 1_545 2_555 n
Sr O1 Sr 90.0 1_545 2_655 n
Sr O1 Ta 90.0 1_545 1_555 n
Sr O1 Ta 90.0 1_545 5_555 n
Sr O1 Li 90.0 1_545 1_555 n
Sr O1 Li 90.0 1_545 5_555 n
Sr O1 Sr 90.0 1_555 2_555 n
Sr O1 Sr 90.0 1_555 2_655 n
Sr O1 Ta 90.0 1_555 1_555 n
Sr O1 Ta 90.0 1_555 5_555 n
Sr O1 Li 90.0 1_555 1_555 n
Sr O1 Li 90.0 1_555 5_555 n
Sr O1 Sr 180.0 2_555 2_655 n
Sr O1 Ta 90.0 2_555 1_555 n
Sr O1 Ta 90.0 2_555 5_555 n
Sr O1 Li 90.0 2_555 1_555 n
Sr O1 Li 90.0 2_555 5_555 n
Sr O1 Ta 90.0 2_655 1_555 n
Sr O1 Ta 90.0 2_655 5_555 n
Sr O1 Li 90.0 2_655 1_555 n
Sr O1 Li 90.0 2_655 5_555 n
Ta O1 Ta 180.0 1_555 5_555 n
Ta O1 Li 0.0 1_555 1_555 n
Ta O1 Li 180.0 1_555 5_555 n
Ta O1 Li 180.0 5_555 1_555 n
Ta O1 Li 0.0 5_555 5_555 n
Li O1 Li 180.0 1_555 5_555 n
Sr N1 Sr 180.0 1_545 1_555 n
Sr N1 Sr 90.0 1_545 2_555 n
Sr N1 Sr 90.0 1_545 2_655 n
Sr N1 Ta 90.0 1_545 1_555 n
Sr N1 Ta 90.0 1_545 5_555 n
Sr N1 Li 90.0 1_545 1_555 n
Sr N1 Li 90.0 1_545 5_555 n
Sr N1 Sr 90.0 1_555 2_555 n
Sr N1 Sr 90.0 1_555 2_655 n
Sr N1 Ta 90.0 1_555 1_555 n
Sr N1 Ta 90.0 1_555 5_555 n
Sr N1 Li 90.0 1_555 1_555 n
Sr N1 Li 90.0 1_555 5_555 n
Sr N1 Sr 180.0 2_555 2_655 n
Sr N1 Ta 90.0 2_555 1_555 n
Sr N1 Ta 90.0 2_555 5_555 n
Sr N1 Li 90.0 2_555 1_555 n
Sr N1 Li 90.0 2_555 5_555 n
Sr N1 Ta 90.0 2_655 1_555 n
Sr N1 Ta 90.0 2_655 5_555 n
Sr N1 Li 90.0 2_655 1_555 n
Sr N1 Li 90.0 2_655 5_555 n
Ta N1 Ta 180.0 1_555 5_555 n
Ta N1 Li 0.0 1_555 1_555 n
Ta N1 Li 180.0 1_555 5_555 n
Ta N1 Li 180.0 5_555 1_555 n
Ta N1 Li 0.0 5_555 5_555 n
Li N1 Li 180.0 1_555 5_555 n
Sr O2 Sr 89.632(9) 1_655 2_655 n
Sr O2 Sr 95.55(7) 1_655 5_654 n
Sr O2 Sr 174.82(7) 1_655 6_654 n
Sr O2 Ta 93.46(4) 1_655 1_655 n
Sr O2 Ta 93.46(4) 1_655 105_553 n
Sr O2 Li 93.46(4) 1_655 1_655 n
Sr O2 Li 93.46(4) 1_655 105_553 n
Sr O2 Sr 174.82(7) 2_655 5_654 n
Sr O2 Sr 85.19(6) 2_655 6_654 n
Sr O2 Ta 86.21(5) 2_655 1_655 n
Sr O2 Ta 86.21(5) 2_655 105_553 n
Sr O2 Li 86.21(5) 2_655 1_655 n
Sr O2 Li 86.21(5) 2_655 105_553 n
Sr O2 Sr 89.632(9) 5_654 6_654 n
Sr O2 Ta 93.46(4) 5_654 1_655 n
Sr O2 Ta 93.46(4) 5_654 105_553 n
Sr O2 Li 93.46(4) 5_654 1_655 n
Sr O2 Li 93.46(4) 5_654 105_553 n
Sr O2 Ta 86.21(5) 6_654 1_655 n
Sr O2 Ta 86.21(5) 6_654 105_553 n
Sr O2 Li 86.21(5) 6_654 1_655 n
Sr O2 Li 86.21(5) 6_654 105_553 n
Ta O2 Ta 169.69(13) 1_655 105_553 n
Ta O2 Li 0.0 1_655 1_655 n
Ta O2 Li 169.69(13) 1_655 105_553 n
Ta O2 Li 169.69(13) 105_553 1_655 n
Ta O2 Li 0.0 105_553 105_553 n
Li O2 Li 169.69(13) 1_655 105_553 n
Sr N2 Sr 89.632(9) 1_655 2_655 n
Sr N2 Sr 95.55(7) 1_655 5_654 n
Sr N2 Sr 174.82(7) 1_655 6_654 n
Sr N2 Ta 93.46(4) 1_655 1_655 n
Sr N2 Ta 93.46(4) 1_655 105_553 n
Sr N2 Li 93.46(4) 1_655 1_655 n
Sr N2 Li 93.46(4) 1_655 105_553 n
Sr N2 Sr 174.82(7) 2_655 5_654 n
Sr N2 Sr 85.19(6) 2_655 6_654 n
Sr N2 Ta 86.21(5) 2_655 1_655 n
Sr N2 Ta 86.21(5) 2_655 105_553 n
Sr N2 Li 86.21(5) 2_655 1_655 n
Sr N2 Li 86.21(5) 2_655 105_553 n
Sr N2 Sr 89.632(9) 5_654 6_654 n
Sr N2 Ta 93.46(4) 5_654 1_655 n
Sr N2 Ta 93.46(4) 5_654 105_553 n
Sr N2 Li 93.46(4) 5_654 1_655 n
Sr N2 Li 93.46(4) 5_654 105_553 n
Sr N2 Ta 86.21(5) 6_654 1_655 n
Sr N2 Ta 86.21(5) 6_654 105_553 n
Sr N2 Li 86.21(5) 6_654 1_655 n
Sr N2 Li 86.21(5) 6_654 105_553 n
Ta N2 Ta 169.69(13) 1_655 105_553 n
Ta N2 Li 0.0 1_655 1_655 n
Ta N2 Li 169.69(13) 1_655 105_553 n
Ta N2 Li 169.69(13) 105_553 1_655 n
Ta N2 Li 0.0 105_553 105_553 n
Li N2 Li 169.69(13) 1_655 105_553 n

loop_
_geom_bond_atom_site_label_1
_geom_bond_atom_site_label_2
_geom_bond_distance
_geom_bond_site_symmetry_2
_geom_bond_publ_flag
Sr Sr 4.01204(23) 2_555 n
Sr Sr 4.01204(23) 2_565 n
Sr Sr 4.01204(23) 2_655 n
Sr Sr 4.01204(23) 2_665 n
Sr Sr 4.0215(4) 5_554 n
Sr Sr 4.0215(4) 5_555 n
Sr Ta 3.47728(18) 1_555 n
Sr Ta 3.47728(18) 1_565 n
Sr Ta 3.47728(18) 5_555 n
Sr Ta 3.47728(18) 5_565 n
Sr Ta 3.47728(18) 101_455 n
Sr Ta 3.47728(18) 101_555 n
Sr Ta 3.47728(18) 105_455 n
Sr Ta 3.47728(18) 105_555 n
Sr Li 3.47728(18) 1_555 n
Sr Li 3.47728(18) 1_565 n
Sr Li 3.47728(18) 5_555 n
Sr Li 3.47728(18) 5_565 n
Sr Li 3.47728(18) 101_455 n
Sr Li 3.47728(18) 101_555 n
Sr Li 3.47728(18) 105_455 n
Sr Li 3.47728(18) 105_555 n
Sr O1 2.83694(16) 1_555 n
Sr O1 2.83694(16) 1_565 n
Sr O1 2.83694(16) 105_455 n
Sr O1 2.83694(16) 105_555 n
Sr N1 2.83694(16) 1_555 n
Sr N1 2.83694(16) 1_565 n
Sr N1 2.83694(16) 105_455 n
Sr N1 2.83694(16) 105_555 n
Sr O2 2.7155(16) 1_455 n
Sr O2 2.9709(17) 2_555 n
Sr O2 2.7155(16) 3_665 n
Sr O2 2.9709(17) 4_565 n
Sr O2 2.7155(16) 5_655 n
Sr O2 2.9709(17) 6_565 n
Sr O2 2.7155(16) 7_465 n
Sr O2 2.9709(17) 8_555 n
Sr N2 2.7155(16) 1_455 n
Sr N2 2.9709(17) 2_555 n
Sr N2 2.7155(16) 3_665 n
Sr N2 2.9709(17) 4_565 n
Sr N2 2.7155(16) 5_655 n
Sr N2 2.9709(17) 6_565 n
Sr N2 2.7155(16) 7_465 n
Sr N2 2.9709(17) 8_555 n
Ta Sr 3.47728(18) 1_545 n
Ta Sr 3.47728(18) 1_555 n
Ta Sr 3.47728(18) 2_555 n
Ta Sr 3.47728(18) 2_655 n
Ta Sr 3.47728(18) 5_544 n
Ta Sr 3.47728(18) 5_554 n
Ta Sr 3.47728(18) 6_554 n
Ta Sr 3.47728(18) 6_654 n
Ta O1 2.01077(20) 1_555 n
Ta O1 2.01077(20) 5_554 n
Ta N1 2.01077(20) 1_555 n
Ta N1 2.01077(20) 5_554 n
Ta O2 2.01417(24) 1_455 n
Ta O2 2.01417(24) 2_545 n
Ta O2 2.01417(24) 3_655 n
Ta O2 2.01417(24) 4_565 n
Ta N2 2.01417(24) 1_455 n
Ta N2 2.01417(24) 2_545 n
Ta N2 2.01417(24) 3_655 n
Ta N2 2.01417(24) 4_565 n
Li Sr 3.47728(18) 1_545 n
Li Sr 3.47728(18) 1_555 n
Li Sr 3.47728(18) 2_555 n
Li Sr 3.47728(18) 2_655 n
Li Sr 3.47728(18) 5_544 n
Li Sr 3.47728(18) 5_554 n
Li Sr 3.47728(18) 6_554 n
Li Sr 3.47728(18) 6_654 n
Li O1 2.01077(20) 1_555 n
Li O1 2.01077(20) 5_554 n
Li N1 2.01077(20) 1_555 n
Li N1 2.01077(20) 5_554 n
Li O2 2.01417(24) 1_455 n
Li O2 2.01417(24) 2_545 n
Li O2 2.01417(24) 3_655 n
Li O2 2.01417(24) 4_565 n
Li N2 2.01417(24) 1_455 n
Li N2 2.01417(24) 2_545 n
Li N2 2.01417(24) 3_655 n
Li N2 2.01417(24) 4_565 n
O1 Sr 2.83694(16) 1_545 n
O1 Sr 2.83694(16) 1_555 n
O1 Sr 2.83694(16) 2_555 n
O1 Sr 2.83694(16) 2_655 n
O1 Ta 2.01077(20) 1_555 n
O1 Ta 2.01077(20) 5_555 n
O1 Li 2.01077(20) 1_555 n
O1 Li 2.01077(20) 5_555 n
N1 Sr 2.83694(16) 1_545 n
N1 Sr 2.83694(16) 1_555 n
N1 Sr 2.83694(16) 2_555 n
N1 Sr 2.83694(16) 2_655 n
N1 Ta 2.01077(20) 1_555 n
N1 Ta 2.01077(20) 5_555 n
N1 Li 2.01077(20) 1_555 n
N1 Li 2.01077(20) 5_555 n
O2 Sr 2.7155(16) 1_655 n
O2 Sr 2.9709(17) 2_655 n
O2 Sr 2.7155(16) 5_654 n
O2 Sr 2.9709(17) 6_654 n
O2 Ta 2.01417(24) 1_655 n
O2 Ta 2.01418(24) 105_555 n
O2 Li 2.01417(24) 1_655 n
O2 Li 2.01418(24) 105_555 n
N2 Sr 2.7155(16) 1_655 n
N2 Sr 2.9709(17) 2_655 n
N2 Sr 2.7155(16) 5_654 n
N2 Sr 2.9709(17) 6_654 n
N2 Ta 2.01417(24) 1_655 n
N2 Ta 2.01418(24) 105_555 n
N2 Li 2.01417(24) 1_655 n
N2 Li 2.01418(24) 105_555 n
